data_7050346
loop_
_publ_author_name
'Norberto Masciocchi'
'Olga Bortolini'
'Giancarlo Fantin'
'Marco Fogagnolo'
'Simona Galli'
'Angelo Sironi'

_publ_section_title
;
Structural and Analytical Powder Diffraction
Studies of the Enantioselective Inclusion of Chiral Arylmethylsulfoxides in
Dehydrocholic Acid Co-Crystals
;
_journal_name_full 'New J.Chem.(Nouv.J.Chim.)'
_journal_year 2004
_chemical_formula_sum 'C32 H44 O7 S'
_chemical_name_common '(R)-p-tolyl-methoxy-sulfoxide 3,7,12-triketo-5\&s-cholan-24-oic acid'
_space_group_IT_number 4
_symmetry_space_group_name_Hall 'P 2yb'
_symmetry_space_group_name_H-M 'P 1 21 1'
_cell_angle_alpha 90
_cell_angle_beta 102.4597(65)
_cell_angle_gamma 90
_cell_formula_units_Z 2
_cell_length_a 11.0918(13)
_cell_length_b 6.75768(64)
_cell_length_c 20.5605(23)
_cell_volume 1504.81(28)
_diffrn_radiation_type CuK\a
_diffrn_radiation_wavelength 1.5418
_cod_original_sg_symbol_H-M 'P 21'
_cod_original_formula_sum 'C32 H44 O7 S1'
_cod_database_code 7050346

loop_
_symmetry_equiv_pos_as_xyz
'-x, y+1/2, -z'
'x, y, z'

loop_
_atom_site_label
_atom_site_type_symbol
_atom_site_symmetry_multiplicity
_atom_site_fract_x
_atom_site_fract_y
_atom_site_fract_z
_atom_site_occupancy
_atom_site_B_iso_or_equiv
O1 O 2 4.602197 -0.004907242 1.062771 1 4
O2 O 2 4.892839 -0.3612126 0.8004136 1 4
O3 O 2 5.399458 -0.03497154 0.6943068 1 4
O4 O 2 5.535325 -0.2597398 0.677651 1 4
H1 H 2 5.57563 -0.1603236 0.6736681 1 4
O5 O 2 5.029385 0.3064343 0.9772462 1 4
C1 C 2 4.57619 0.02588813 0.8917585 1 4
H2 H 2 4.503695 0.1024536 0.8948323 1 4
H3 H 2 4.554202 -0.05796655 0.8527612 1 4
C2 C 2 4.609768 -0.1075602 0.9537562 1 4
H4 H 2 4.539631 -0.1899878 0.9570022 1 4
H5 H 2 4.678038 -0.193511 0.9501206 1 4
C3 C 2 4.644994 0.01769346 1.014481 1 4
C4 C 2 4.738588 0.1732656 1.010861 1 4
H6 H 2 4.81855 0.1103483 1.015763 1 4
H7 H 2 4.743045 0.2626966 1.048217 1 4
C5 C 2 4.712801 0.2967336 0.9455101 1 4
H8 H 2 4.642014 0.3825238 0.9466593 1 4
C6 C 2 4.824433 0.4322261 0.9455455 1 4
H9 H 2 4.803099 0.5294591 0.9103274 1 4
H10 H 2 4.846323 0.5019507 0.9877013 1 4
C7 C 2 4.932385 0.3102447 0.9351901 1 4
C8 C 2 4.909854 0.1923289 0.8725888 1 4
H11 H 2 4.888461 0.2846314 0.8351589 1 4
C9 C 2 4.79532 0.05512079 0.8712733 1 4
H12 H 2 4.818255 -0.03413682 0.9095852 1 4
C10 C 2 4.678721 0.1706814 0.881333 1 4
C11 C 2 4.770364 -0.07914423 0.807931 1 4
H13 H 2 4.709065 -0.1784138 0.8119368 1 4
H14 H 2 4.737311 0.0007161902 0.7690219 1 4
C12 C 2 4.886486 -0.1793201 0.7992271 1 4
C13 C 2 4.993286 -0.04575539 0.7944103 1 4
C14 C 2 5.018436 0.06858468 0.8623071 1 4
H15 H 2 5.032242 -0.03224183 0.897499 1 4
C15 C 2 5.14274 0.1686179 0.8648749 1 4
H16 H 2 5.185765 0.192175 0.9105763 1 4
H17 H 2 5.132287 0.2933954 0.8411396 1 4
C16 C 2 5.212596 0.01830971 0.830634 1 4
H18 H 2 5.280055 -0.03936954 0.8630732 1 4
H19 H 2 5.246611 0.08378078 0.7967388 1 4
C17 C 2 5.120949 -0.1456387 0.7986888 1 4
H20 H 2 5.127729 -0.2541538 0.8309791 1 4
C18 C 2 4.958519 0.09286307 0.7345629 1 4
H21 H 2 4.928412 0.01648111 0.6951164 1 4
H22 H 2 5.029997 0.166571 0.7296801 1 4
H23 H 2 4.895292 0.1824942 0.7415296 1 4
C19 C 2 4.628454 0.3071685 0.8224347 1 4
H24 H 2 4.597296 0.2290042 0.7835343 1 4
H25 H 2 4.69345 0.3914349 0.8145788 1 4
H26 H 2 4.563028 0.3868393 0.8324344 1 4
C20 C 2 5.15249 -0.230481 0.7346249 1 4
H27 H 2 5.163376 -0.1196435 0.7057818 1 4
C21 C 2 5.052794 -0.3679645 0.6954387 1 4
H28 H 2 5.032334 -0.4671038 0.7247542 1 4
H29 H 2 5.08314 -0.4305814 0.6602409 1 4
H30 H 2 4.980279 -0.2921783 0.6767974 1 4
C22 C 2 5.276702 -0.3433233 0.7544558 1 4
H31 H 2 5.330366 -0.2710857 0.7900595 1 4
H32 H 2 5.2611 -0.4718821 0.771857 1 4
C23 C 2 5.345353 -0.3738839 0.6977093 1 4
H33 H 2 5.394527 -0.4934534 0.7063383 1 4
H34 H 2 5.285205 -0.3926188 0.6563109 1 4
C24 C 2 5.42696 -0.2063083 0.6898142 1 4
S1g S 2 1.384417 -2.31116 2.378974 1 4
O1g O 2 1.386472 -2.516058 2.406918 1 4
C1g C 2 1.535861 -2.215793 2.407165 1 4
H1g H 2 1.560802 -2.232551 2.454558 1 4
H2g H 2 1.536779 -2.077663 2.396393 1 4
H3g H 2 1.591997 -2.285758 2.385758 1 4
C2g C 2 1.308985 -2.159791 2.429215 1 4
C3g C 2 1.303413 -2.226682 2.492258 1 4
H4g H 2 1.341907 -2.344147 2.508632 1 4
C4g C 2 1.23992 -2.116566 2.530196 1 4
H5g H 2 1.235441 -2.162046 2.572295 1 4
C5g C 2 1.182738 -1.941079 2.507657 1 4
C6g C 2 1.192483 -1.8761 2.445676 1 4
H6g H 2 1.156087 -1.756573 2.429847 1 4
C7g C 2 1.254877 -1.983799 2.4061 1 4
H7g H 2 1.260123 -1.937293 2.364248 1 4
O2g O 2 1.112152 -1.828505 2.54658 1 4
C8g C 2 1.045629 -1.668274 2.505515 1 4
H8g H 2 1.106283 -1.543166 2.506464 1 4
H9g H 2 1.015015 -1.719202 2.454956 1 4
H10g H 2 0.9668059 -1.624949 2.525013 1 4
